data_7027409
loop_
_publ_author_name
'Janiak, Christoph'
'Braun, Lothar'
'Girgsdies, Frank'

_publ_section_title
;
 A new route to tris(pyrazolyl)borate ligands and new structural
 variations in TlTp complexes&#x200A;&#x2020;
;
_journal_issue 17
_journal_name_full 'Journal of the Chemical Society, Dalton Transactions'
_journal_page_first 3133
_journal_paper_doi 10.1039/a902264c
_journal_year 1999
_chemical_formula_sum 'C13 H18 B N6 Tl'
_chemical_formula_weight 473.51
_chemical_name_systematic
; 
[methyltris(3-methylpyrazol-1-yl)boratothallium(I)] 
;
_space_group_IT_number 14
_symmetry_cell_setting monoclinic
_symmetry_space_group_name_Hall '-P 2yn'
_symmetry_space_group_name_H-M 'P 1 21/n 1'
_atom_sites_solution_hydrogens geom
_atom_sites_solution_primary direct
_atom_sites_solution_secondary difmap
_audit_creation_method SHELXL-97
_cell_angle_alpha 90.00
_cell_angle_beta 96.7710(10)
_cell_angle_gamma 90.00
_cell_formula_units_Z 4
_cell_length_a 8.17560(10)
_cell_length_b 14.19210(10)
_cell_length_c 13.97460(10)
_cell_measurement_reflns_used 7011
_cell_measurement_temperature 293(2)
_cell_measurement_theta_max 27.50
_cell_measurement_theta_min 2.75
_cell_volume 1610.15(3)
_computing_cell_refinement 'SMART (Siemens, 1994)'
_computing_data_collection 'SMART (Siemens, 1994)'
_computing_data_reduction 'SAINT (Siemens, 1995)'
_computing_structure_refinement 'SHELXL-97 (Sheldrick, 1997)'
_computing_structure_solution 'SHELXS-97 (Sheldrick, 1990)'
_diffrn_ambient_temperature 293(2)
_diffrn_measured_fraction_theta_full 0.996
_diffrn_measured_fraction_theta_max 0.996
_diffrn_measurement_device_type 'Siemens SMART CCD'
_diffrn_measurement_method \w-scans
_diffrn_radiation_monochromator graphite
_diffrn_radiation_source 'fine-focus sealed tube'
_diffrn_radiation_type MoK\a
_diffrn_radiation_wavelength 0.71073
_diffrn_reflns_av_R_equivalents 0.0549
_diffrn_reflns_av_sigmaI/netI 0.0500
_diffrn_reflns_limit_h_max 10
_diffrn_reflns_limit_h_min -7
_diffrn_reflns_limit_k_max 18
_diffrn_reflns_limit_k_min -16
_diffrn_reflns_limit_l_max 17
_diffrn_reflns_limit_l_min -18
_diffrn_reflns_number 12008
_diffrn_reflns_theta_full 27.50
_diffrn_reflns_theta_max 27.50
_diffrn_reflns_theta_min 2.75
_exptl_absorpt_coefficient_mu 10.033
_exptl_absorpt_correction_T_max 0.0483
_exptl_absorpt_correction_T_min 0.0154
_exptl_absorpt_correction_type 'empirical (SADABS)'
_exptl_crystal_colour 'colorless, transparent'
_exptl_crystal_density_diffrn 1.953
_exptl_crystal_density_method 'not measured'
_exptl_crystal_description 'irregular shape'
_exptl_crystal_F_000 896
_exptl_crystal_size_max 0.76
_exptl_crystal_size_mid 0.62
_exptl_crystal_size_min 0.48
_refine_diff_density_max 0.661
_refine_diff_density_min -0.974
_refine_diff_density_rms 0.146
_refine_ls_extinction_method none
_refine_ls_goodness_of_fit_ref 1.024
_refine_ls_hydrogen_treatment mixed
_refine_ls_matrix_type full
_refine_ls_number_parameters 194
_refine_ls_number_reflns 3685
_refine_ls_number_restraints 0
_refine_ls_restrained_S_all 1.024
_refine_ls_R_factor_all 0.0502
_refine_ls_R_factor_gt 0.0311
_refine_ls_shift/su_max 0.000
_refine_ls_shift/su_mean 0.000
_refine_ls_structure_factor_coef Fsqd
_refine_ls_weighting_details 'calc w=1/[\s^2^(Fo^2^)+(0.0246P)^2^+0.0000P] where P=(Fo^2^+2Fc^2^)/3'
_refine_ls_weighting_scheme calc
_refine_ls_wR_factor_gt 0.0617
_refine_ls_wR_factor_ref 0.0688
_reflns_number_gt 2800
_reflns_number_total 3685
_reflns_threshold_expression >2sigma(I)
_cod_data_source_file 902264csup1.cif
_cod_data_source_block LB112
_cod_database_code 7027409

loop_
_symmetry_equiv_pos_as_xyz
'x, y, z'
'-x+1/2, y+1/2, -z+1/2'
'-x, -y, -z'
'x-1/2, -y-1/2, z-1/2'

loop_
_atom_site_label
_atom_site_type_symbol
_atom_site_fract_x
_atom_site_fract_y
_atom_site_fract_z
_atom_site_U_iso_or_equiv
_atom_site_adp_type
_atom_site_occupancy
_atom_site_symmetry_multiplicity
_atom_site_calc_flag
_atom_site_refinement_flags
Tl Tl 0.24906(2) 0.190079(15) 0.180212(13) 0.04630(8) Uani 1 1 d .
B B 0.1827(7) 0.3386(4) 0.3885(4) 0.0382(12) Uani 1 1 d .
N1 N 0.0934(4) 0.3828(3) 0.2947(3) 0.0361(8) Uani 1 1 d .
N2 N 0.0947(5) 0.3423(3) 0.2054(3) 0.0410(9) Uani 1 1 d .
C1 C 0.0061(6) 0.3962(4) 0.1419(4) 0.0467(12) Uani 1 1 d .
C2 C -0.0523(7) 0.4731(4) 0.1885(4) 0.0559(14) Uani 1 1 d .
H2 H -0.1169 0.5221 0.1606 0.080 Uiso 1 1 calc R
C3 C 0.0039(6) 0.4626(4) 0.2836(4) 0.0475(12) Uani 1 1 d .
H3 H -0.0161 0.5036 0.3327 0.080 Uiso 1 1 calc R
C4 C -0.0183(9) 0.3709(5) 0.0375(4) 0.0658(17) Uani 1 1 d .
H4A H 0.0804 0.3845 0.0091 0.080 Uiso 1 1 calc R
H4B H -0.1080 0.4069 0.0055 0.080 Uiso 1 1 calc R
H4C H -0.0430 0.3049 0.0308 0.080 Uiso 1 1 calc R
N3 N 0.3695(5) 0.3307(3) 0.3776(3) 0.0406(9) Uani 1 1 d .
N4 N 0.4291(5) 0.2801(3) 0.3058(3) 0.0422(10) Uani 1 1 d .
C5 C 0.5917(6) 0.2917(4) 0.3156(4) 0.0462(12) Uani 1 1 d .
C6 C 0.6396(7) 0.3488(4) 0.3946(4) 0.0563(14) Uani 1 1 d .
H6 H 0.7459 0.3674 0.4181 0.080 Uiso 1 1 calc R
C7 C 0.4962(6) 0.3718(4) 0.4303(4) 0.0480(13) Uani 1 1 d .
H7 H 0.4883 0.4103 0.4833 0.080 Uiso 1 1 calc R
C8 C 0.6945(7) 0.2452(5) 0.2479(4) 0.0628(16) Uani 1 1 d .
H8A H 0.6479 0.1849 0.2291 0.080 Uiso 1 1 calc R
H8B H 0.8045 0.2367 0.2792 0.080 Uiso 1 1 calc R
H8C H 0.6972 0.2840 0.1918 0.080 Uiso 1 1 calc R
N5 N 0.1100(5) 0.2377(3) 0.3990(3) 0.0363(9) Uani 1 1 d .
N6 N 0.1264(5) 0.1681(3) 0.3343(3) 0.0394(9) Uani 1 1 d .
C9 C 0.0444(6) 0.0925(3) 0.3619(3) 0.0430(11) Uani 1 1 d .
C10 C -0.0253(7) 0.1148(4) 0.4454(4) 0.0529(14) Uani 1 1 d .
H10 H -0.0887 0.0759 0.4800 0.080 Uiso 1 1 calc R
C11 C 0.0190(7) 0.2051(4) 0.4653(4) 0.0473(13) Uani 1 1 d .
H11 H -0.0096 0.2396 0.5174 0.080 Uiso 1 1 calc R
C12 C 0.0372(8) 0.0039(4) 0.3057(5) 0.0656(16) Uani 1 1 d .
H12A H -0.0630 0.0023 0.2624 0.080 Uiso 1 1 calc R
H12B H 0.0400 -0.0488 0.3489 0.080 Uiso 1 1 calc R
H12C H 0.1298 0.0009 0.2696 0.080 Uiso 1 1 calc R
C13 C 0.1562(7) 0.4009(4) 0.4796(4) 0.0508(13) Uani 1 1 d .
H13A H 0.2122 0.3723 0.5366 0.080 Uiso 1 1 calc R
H13B H 0.0406 0.4051 0.4856 0.080 Uiso 1 1 calc R
H13C H 0.1996 0.4629 0.4719 0.080 Uiso 1 1 calc R

loop_
_atom_site_aniso_label
_atom_site_aniso_U_11
_atom_site_aniso_U_22
_atom_site_aniso_U_33
_atom_site_aniso_U_23
_atom_site_aniso_U_13
_atom_site_aniso_U_12
Tl 0.04876(13) 0.05418(13) 0.03704(11) -0.00866(10) 0.00959(7) 0.00387(10)
B 0.042(3) 0.035(3) 0.038(3) -0.003(2) 0.005(2) 0.001(2)
N1 0.034(2) 0.033(2) 0.041(2) -0.0019(17) 0.0054(16) 0.0017(15)
N2 0.045(2) 0.041(2) 0.037(2) -0.0023(18) 0.0032(17) 0.0033(17)
C1 0.046(3) 0.046(3) 0.047(3) 0.010(2) 0.001(2) 0.000(2)
C2 0.059(4) 0.048(3) 0.061(4) 0.012(3) 0.008(3) 0.013(2)
C3 0.049(3) 0.045(3) 0.049(3) 0.000(2) 0.011(2) 0.008(2)
C4 0.081(5) 0.062(4) 0.052(3) 0.007(3) -0.006(3) 0.004(3)
N3 0.037(2) 0.046(3) 0.038(2) -0.0025(18) 0.0025(16) -0.0014(16)
N4 0.034(2) 0.049(3) 0.044(2) -0.0029(19) 0.0054(17) -0.0001(16)
C5 0.036(3) 0.051(3) 0.051(3) 0.015(2) 0.005(2) 0.003(2)
C6 0.042(3) 0.064(4) 0.058(3) 0.005(3) -0.011(3) -0.013(3)
C7 0.041(3) 0.052(3) 0.048(3) -0.003(3) -0.008(2) -0.006(2)
C8 0.044(3) 0.079(5) 0.068(4) 0.007(3) 0.018(3) 0.004(3)
N5 0.038(2) 0.038(2) 0.034(2) -0.0020(17) 0.0070(16) 0.0024(16)
N6 0.043(2) 0.036(2) 0.041(2) -0.0045(17) 0.0096(17) -0.0001(16)
C9 0.044(3) 0.040(3) 0.046(3) 0.001(2) 0.007(2) -0.002(2)
C10 0.055(3) 0.052(3) 0.055(3) 0.010(3) 0.021(3) -0.002(2)
C11 0.051(3) 0.055(4) 0.038(3) 0.003(2) 0.017(2) 0.003(2)
C12 0.070(4) 0.047(4) 0.082(4) -0.012(3) 0.022(3) -0.013(3)
C13 0.059(3) 0.051(3) 0.043(3) -0.010(2) 0.007(2) 0.005(2)

loop_
_atom_type_symbol
_atom_type_description
_atom_type_scat_dispersion_real
_atom_type_scat_dispersion_imag
_atom_type_scat_source
C C 0.0033 0.0016 'International Tables Vol C Tables 4.2.6.8 and 6.1.1.4'
H H 0.0000 0.0000 'International Tables Vol C Tables 4.2.6.8 and 6.1.1.4'
B B 0.0013 0.0007 'International Tables Vol C Tables 4.2.6.8 and 6.1.1.4'
N N 0.0061 0.0033 'International Tables Vol C Tables 4.2.6.8 and 6.1.1.4'
Tl Tl -2.8358 9.6688 'International Tables Vol C Tables 4.2.6.8 and 6.1.1.4'

loop_
_geom_angle_atom_site_label_1
_geom_angle_atom_site_label_2
_geom_angle_atom_site_label_3
_geom_angle
N6 Tl N4 73.87(13)
N6 Tl N2 74.39(13)
N4 Tl N2 74.35(13)
N1 B N3 108.4(4)
N1 B N5 107.6(4)
N3 B N5 109.4(4)
N1 B C13 110.9(4)
N3 B C13 110.3(4)
N5 B C13 110.2(4)
C3 N1 N2 108.0(4)
C3 N1 B 129.1(4)
N2 N1 B 122.9(4)
C1 N2 N1 107.8(4)
C1 N2 Tl 129.7(3)
N1 N2 Tl 122.5(3)
N2 C1 C2 109.4(5)
N2 C1 C4 121.1(5)
C2 C1 C4 129.5(5)
C3 C2 C1 106.1(5)
N1 C3 C2 108.7(5)
C7 N3 N4 108.3(4)
C7 N3 B 128.5(4)
N4 N3 B 123.1(4)
C5 N4 N3 107.2(4)
C5 N4 Tl 129.3(4)
N3 N4 Tl 123.4(3)
N4 C5 C6 109.8(5)
N4 C5 C8 120.7(5)
C6 C5 C8 129.5(5)
C7 C6 C5 104.8(5)
N3 C7 C6 109.8(5)
C11 N5 N6 108.5(4)
C11 N5 B 129.0(4)
N6 N5 B 122.4(4)
C9 N6 N5 107.3(4)
C9 N6 Tl 127.6(3)
N5 N6 Tl 124.4(3)
N6 C9 C10 109.0(4)
N6 C9 C12 121.0(5)
C10 C9 C12 129.9(5)
C11 C10 C9 105.1(5)
N5 C11 C10 110.1(4)

loop_
_geom_bond_atom_site_label_1
_geom_bond_atom_site_label_2
_geom_bond_distance
Tl N6 2.499(4)
Tl N4 2.504(4)
Tl N2 2.547(4)
B N1 1.555(7)
B N3 1.557(7)
B N5 1.564(7)
B C13 1.587(7)
N1 C3 1.347(6)
N1 N2 1.374(5)
N2 C1 1.322(6)
C1 C2 1.384(7)
C1 C4 1.493(7)
C2 C3 1.362(7)
N3 C7 1.332(6)
N3 N4 1.370(6)
N4 C5 1.330(6)
C5 C6 1.387(8)
C5 C8 1.492(8)
C6 C7 1.366(8)
N5 C11 1.337(6)
N5 N6 1.356(5)
N6 C9 1.345(6)
C9 C10 1.395(7)
C9 C12 1.479(7)
C10 C11 1.352(7)
